data_7224848
loop_
_publ_author_name
'Li, Xiaoyue'
'Zhang, Juanye'
'Wei, Feng'
'Liu, Xiaochen'
'Liu, Zhiwei'
'Bian, Zuqiang'
'Huang, Chunhui'

_publ_section_title
;
 A series of dinuclear cuprous iodide complexes chelated with
 1,2-bis(diphenylphosphino)benzene derivatives: structural, photophysical
 and thermal properties
;
_journal_issue 23
_journal_name_full CrystEngComm
_journal_page_first 4388
_journal_paper_doi 10.1039/C5CE02533H
_journal_volume 18
_journal_year 2016
_chemical_formula_moiety 'C64 H56 Cu2 I2 O4 P4, 3(C H2 Cl2)'
_chemical_formula_sum 'C67 H62 Cl6 Cu2 I2 O4 P4'
_chemical_formula_weight 1648.63
_chemical_name_common '[Cu(\m-I)OMe-dppb]2'
_chemical_name_systematic '4,5-dimethoxyl-1,2-bis(diphenylphosphino) benzene'
_chemical_properties_physical 'Efflorescent, Oxygen-sensitive'
_space_group_crystal_system monoclinic
_space_group_IT_number 15
_space_group_name_Hall '-C 2yc'
_space_group_name_H-M_alt 'C 1 2/c 1'
_symmetry_space_group_name_Hall '-C 2yc'
_symmetry_space_group_name_H-M 'C 1 2/c 1'
_atom_sites_solution_hydrogens geom
_atom_sites_solution_primary direct
_atom_sites_solution_secondary difmap
_audit_creation_date 2015-12-12
_audit_creation_method
;
Olex2 1.2
(compiled 2015.09.30 svn.r3233 for OlexSys, GUI svn.r5103)
;
_audit_update_record
;
2015-12-21 deposited with the CCDC.
2016-04-06 downloaded from the CCDC.
;
_cell_angle_alpha 90.00
_cell_angle_beta 113.268(7)
_cell_angle_gamma 90.00
_cell_formula_units_Z 4
_cell_length_a 19.5414(11)
_cell_length_b 14.5730(6)
_cell_length_c 26.9535(14)
_cell_measurement_reflns_used 7075
_cell_measurement_temperature 180.01(10)
_cell_measurement_theta_max 26.6970
_cell_measurement_theta_min 3.1590
_cell_volume 7051.4(7)
_computing_cell_refinement
;
CrysAlisPro, Agilent Technologies,
Version 1.171.36.32 (release 02-08-2013 CrysAlis171 .NET)
(compiled Aug  2 2013,16:46:58)
;
_computing_data_collection
;
CrysAlisPro, Agilent Technologies,
Version 1.171.36.32 (release 02-08-2013 CrysAlis171 .NET)
(compiled Aug  2 2013,16:46:58)
;
_computing_data_reduction
;
CrysAlisPro, Agilent Technologies,
Version 1.171.36.32 (release 02-08-2013 CrysAlis171 .NET)
(compiled Aug  2 2013,16:46:58)
;
_computing_molecular_graphics 'Olex2 (Dolomanov et al., 2009)'
_computing_publication_material 'Olex2 (Dolomanov et al., 2009)'
_computing_structure_refinement 'ShelXL (Sheldrick, 2015)'
_computing_structure_solution
;
Superflip (Palatinus & Chapuis, 2007;Palatinus & van der Lee, 2008;
Palatinus et al., 2012)
;
_diffrn_ambient_temperature 180.01(10)
_diffrn_detector_area_resol_mean 10.3914
_diffrn_measured_fraction_theta_full 0.998
_diffrn_measured_fraction_theta_max 0.998
_diffrn_measurement_details
;
  1 omega  -59.00   35.00   1.0000    2.0000
omega____ theta____ kappa____ phi______ frames
    -       10.7017  -57.0000  150.0000 94

  2 omega  -20.00   53.00   1.0000    2.0000
omega____ theta____ kappa____ phi______ frames
    -       10.7017  -99.0000   60.0000 73

  3 omega  -14.00   79.00   1.0000    2.0000
omega____ theta____ kappa____ phi______ frames
    -       10.7017   57.0000  -60.0000 93
;
_diffrn_measurement_device_type 'SuperNova, Dual, Cu at zero, Atlas'
_diffrn_measurement_method '\w scans'
_diffrn_orient_matrix_UB_11 0.0183027000
_diffrn_orient_matrix_UB_12 -0.0385453000
_diffrn_orient_matrix_UB_13 0.0156905000
_diffrn_orient_matrix_UB_21 0.0347786000
_diffrn_orient_matrix_UB_22 0.0172734000
_diffrn_orient_matrix_UB_23 0.0016147000
_diffrn_orient_matrix_UB_31 0.0043117000
_diffrn_orient_matrix_UB_32 0.0241432000
_diffrn_orient_matrix_UB_33 0.0238922000
_diffrn_radiation_monochromator mirror
_diffrn_radiation_type MoK\a
_diffrn_radiation_wavelength 0.71073
_diffrn_reflns_av_R_equivalents 0.0501
_diffrn_reflns_av_unetI/netI 0.0567
_diffrn_reflns_limit_h_max 24
_diffrn_reflns_limit_h_min -17
_diffrn_reflns_limit_k_max 17
_diffrn_reflns_limit_k_min -14
_diffrn_reflns_limit_l_max 33
_diffrn_reflns_limit_l_min -33
_diffrn_reflns_number 21359
_diffrn_reflns_theta_full 26.02
_diffrn_reflns_theta_max 26.02
_diffrn_reflns_theta_min 3.17
_diffrn_source 'SuperNova (Mo) X-ray Source'
_exptl_absorpt_coefficient_mu 1.842
_exptl_absorpt_correction_T_max 1.00000
_exptl_absorpt_correction_T_min 0.46931
_exptl_absorpt_correction_type multi-scan
_exptl_absorpt_process_details
;
CrysAlisPro, Agilent Technologies,
Version 1.171.36.32 (release 02-08-2013 CrysAlis171 .NET)
(compiled Aug  2 2013,16:46:58)
Empirical absorption correction using spherical harmonics,
 implemented in SCALE3 ABSPACK scaling algorithm.
;
_exptl_crystal_colour 'green '
_exptl_crystal_density_diffrn 1.553
_exptl_crystal_density_method 'not measured'
_exptl_crystal_description prims
_exptl_crystal_F_000 3288
_exptl_crystal_preparation Luminescent
_exptl_crystal_recrystallization_method 'Re-crystallisation from solvent: dichloromethane /n-pentane '
_exptl_crystal_size_max 0.1
_exptl_crystal_size_mid 0.1
_exptl_crystal_size_min 0.05
_refine_diff_density_max 0.914
_refine_diff_density_min -0.790
_refine_diff_density_rms 0.094
_refine_ls_extinction_method none
_refine_ls_goodness_of_fit_ref 1.023
_refine_ls_hydrogen_treatment constr
_refine_ls_matrix_type full
_refine_ls_number_parameters 386
_refine_ls_number_reflns 6918
_refine_ls_number_restraints 0
_refine_ls_restrained_S_all 1.023
_refine_ls_R_factor_all 0.0681
_refine_ls_R_factor_gt 0.0429
_refine_ls_shift/su_max 0.002
_refine_ls_shift/su_mean 0.000
_refine_ls_structure_factor_coef Fsqd
_refine_ls_weighting_details 'calc w=1/[\s^2^(Fo^2^)+(0.0392P)^2^+14.2922P] where P=(Fo^2^+2Fc^2^)/3'
_refine_ls_weighting_scheme calc
_refine_ls_wR_factor_gt 0.0900
_refine_ls_wR_factor_ref 0.1039
_reflns_number_gt 5114
_reflns_number_total 6918
_reflns_threshold_expression >2sigma(I)
_cod_data_source_file c5ce02533h2.cif
_cod_data_source_block exp_6324
_cod_depositor_comments 'Adding full bibliography for 7224847--7224849.cif.'
_cod_original_cell_volume 7051.5(6)
_cod_database_code 7224848
_chemical_oxdiff_formula 'C1 H1 O1 Cu1'
_reflns_odcompleteness_completeness 99.75
_reflns_odcompleteness_iscentric 1
_reflns_odcompleteness_theta 25.97
_olex2_refinement_description
;
1. Fixed Uiso
 At 1.2 times of:
  All C(H) groups, All C(H,H) groups
 At 1.5 times of:
  All C(H,H,H) groups
2. Others
 Fixed Sof: H34A(0.5) H34B(0.5)
3.a Secondary CH2 refined with riding coordinates:
 C33(H33A,H33B), C34(H34A,H34B)
3.b Aromatic/amide H refined with riding coordinates:
 C3(H3), C6(H6), C10(H10), C11(H11), C12(H12), C13(H13), C14(H14), C16(H16),
 C17(H17), C18(H18), C19(H19), C20(H20), C22(H22), C23(H23), C24(H24), C25(H25),
  C26(H26), C28(H28), C29(H29), C30(H30), C31(H31), C32(H32)
3.c Idealised Me refined as rotating group:
 C7(H7A,H7B,H7C), C8(H8A,H8B,H8C)
;
_olex2_submission_special_instructions 'No special instructions were received'

loop_
_space_group_symop_id
_space_group_symop_operation_xyz
1 'x, y, z'
2 '-x, y, -z+1/2'
3 'x+1/2, y+1/2, z'
4 '-x+1/2, y+1/2, -z+1/2'
5 '-x, -y, -z'
6 'x, -y, z-1/2'
7 '-x+1/2, -y+1/2, -z'
8 'x+1/2, -y+1/2, z-1/2'

loop_
_atom_site_label
_atom_site_type_symbol
_atom_site_fract_x
_atom_site_fract_y
_atom_site_fract_z
_atom_site_U_iso_or_equiv
_atom_site_adp_type
_atom_site_occupancy
_atom_site_calc_flag
_atom_site_site_symmetry_order
_atom_site_refinement_flags_posn
_atom_site_refinement_flags_adp
_atom_site_refinement_flags_occupancy
Cu1 Cu 0.49104(3) 0.79290(4) 0.299623(19) 0.03439(14) Uani 1 d 1 . . .
C1 C 0.3954(2) 0.7997(3) 0.37177(15) 0.0302(9) Uani 1 d 1 . . .
C2 C 0.3965(2) 0.8917(3) 0.35693(14) 0.0296(9) Uani 1 d 1 . . .
C3 C 0.3428(2) 0.9519(3) 0.36082(15) 0.0313(9) Uani 1 d 1 . . .
H3 H 0.3430 1.0144 0.3509 0.038 Uiso 1 calc 1 R . .
C4 C 0.2899(2) 0.9218(3) 0.37874(15) 0.0328(10) Uani 1 d 1 . . .
C5 C 0.2890(2) 0.8296(3) 0.39380(15) 0.0312(9) Uani 1 d 1 . . .
C6 C 0.3422(2) 0.7695(3) 0.39069(15) 0.0316(9) Uani 1 d 1 . . .
H6 H 0.3425 0.7074 0.4015 0.038 Uiso 1 calc 1 R . .
C7 C 0.2382(3) 1.0696(4) 0.3730(2) 0.0703(17) Uani 1 d 1 . . .
H7A H 0.2856 1.0956 0.3980 0.105 Uiso 1 calc 1 GR . .
H7B H 0.1969 1.1010 0.3778 0.105 Uiso 1 calc 1 GR . .
H7C H 0.2339 1.0780 0.3358 0.105 Uiso 1 calc 1 GR . .
C8 C 0.2342(3) 0.7147(4) 0.4290(2) 0.0560(14) Uani 1 d 1 . . .
H8A H 0.2280 0.6720 0.3994 0.084 Uiso 1 calc 1 GR . .
H8B H 0.1929 0.7070 0.4405 0.084 Uiso 1 calc 1 GR . .
H8C H 0.2815 0.7020 0.4594 0.084 Uiso 1 calc 1 GR . .
C9 C 0.5408(2) 0.7243(3) 0.43245(17) 0.0332(10) Uani 1 d 1 . . .
C10 C 0.5357(3) 0.7604(4) 0.47805(19) 0.0513(13) Uani 1 d 1 . . .
H10 H 0.4899 0.7862 0.4757 0.062 Uiso 1 calc 1 R . .
C11 C 0.5956(3) 0.7598(4) 0.5269(2) 0.0625(15) Uani 1 d 1 . . .
H11 H 0.5909 0.7858 0.5578 0.075 Uiso 1 calc 1 R . .
C12 C 0.6620(3) 0.7222(4) 0.5314(2) 0.0551(14) Uani 1 d 1 . . .
H12 H 0.7033 0.7212 0.5653 0.066 Uiso 1 calc 1 R . .
C13 C 0.6679(3) 0.6857(4) 0.4862(2) 0.0577(14) Uani 1 d 1 . . .
H13 H 0.7137 0.6597 0.4887 0.069 Uiso 1 calc 1 R . .
C14 C 0.6078(3) 0.6869(4) 0.4374(2) 0.0499(12) Uani 1 d 1 . . .
H14 H 0.6126 0.6613 0.4065 0.060 Uiso 1 calc 1 R . .
C15 C 0.4234(2) 0.6090(3) 0.36296(17) 0.0343(10) Uani 1 d 1 . . .
C16 C 0.4371(3) 0.5543(3) 0.4079(2) 0.0489(12) Uani 1 d 1 . . .
H16 H 0.4703 0.5751 0.4424 0.059 Uiso 1 calc 1 R . .
C17 C 0.4030(3) 0.4695(4) 0.4031(2) 0.0625(15) Uani 1 d 1 . . .
H17 H 0.4128 0.4331 0.4345 0.075 Uiso 1 calc 1 R . .
C18 C 0.3557(3) 0.4376(4) 0.3541(3) 0.0645(16) Uani 1 d 1 . . .
H18 H 0.3328 0.3792 0.3511 0.077 Uiso 1 calc 1 R . .
C19 C 0.3413(3) 0.4909(4) 0.3092(2) 0.0718(17) Uani 1 d 1 . . .
H19 H 0.3082 0.4692 0.2749 0.086 Uiso 1 calc 1 R . .
C20 C 0.3748(3) 0.5765(4) 0.3135(2) 0.0582(14) Uani 1 d 1 . . .
H20 H 0.3642 0.6128 0.2821 0.070 Uiso 1 calc 1 R . .
C21 C 0.5432(2) 0.9702(3) 0.39245(15) 0.0317(9) Uani 1 d 1 . . .
C22 C 0.5339(3) 1.0102(3) 0.43597(17) 0.0449(12) Uani 1 d 1 . . .
H22 H 0.4852 1.0171 0.4353 0.054 Uiso 1 calc 1 R . .
C23 C 0.5950(3) 1.0405(4) 0.48054(18) 0.0559(14) Uani 1 d 1 . . .
H23 H 0.5878 1.0684 0.5100 0.067 Uiso 1 calc 1 R . .
C24 C 0.6655(3) 1.0303(3) 0.48211(17) 0.0473(12) Uani 1 d 1 . . .
H24 H 0.7074 1.0501 0.5128 0.057 Uiso 1 calc 1 R . .
C25 C 0.6752(3) 0.9913(3) 0.43897(18) 0.0466(12) Uani 1 d 1 . . .
H25 H 0.7239 0.9854 0.4396 0.056 Uiso 1 calc 1 R . .
C26 C 0.6147(2) 0.9605(3) 0.39475(17) 0.0406(11) Uani 1 d 1 . . .
H26 H 0.6224 0.9324 0.3656 0.049 Uiso 1 calc 1 R . .
C27 C 0.4274(2) 1.0318(3) 0.29392(16) 0.0367(10) Uani 1 d 1 . . .
C28 C 0.3642(3) 1.0240(4) 0.24694(19) 0.0566(14) Uani 1 d 1 . . .
H28 H 0.3424 0.9653 0.2357 0.068 Uiso 1 calc 1 R . .
C29 C 0.3321(3) 1.1000(4) 0.2160(2) 0.0736(18) Uani 1 d 1 . . .
H29 H 0.2879 1.0936 0.1843 0.088 Uiso 1 calc 1 R . .
C30 C 0.3638(4) 1.1850(5) 0.2311(3) 0.087(2) Uani 1 d 1 . . .
H30 H 0.3424 1.2373 0.2095 0.104 Uiso 1 calc 1 R . .
C31 C 0.4254(4) 1.1934(5) 0.2766(3) 0.119(3) Uani 1 d 1 . . .
H31 H 0.4470 1.2523 0.2874 0.143 Uiso 1 calc 1 R . .
C32 C 0.4584(4) 1.1172(4) 0.3085(2) 0.083(2) Uani 1 d 1 . . .
H32 H 0.5023 1.1245 0.3403 0.099 Uiso 1 calc 1 R . .
C33 C 0.4157(3) 0.6046(4) 0.5838(2) 0.0732(18) Uani 1 d 1 . . .
H33A H 0.4553 0.5651 0.6092 0.088 Uiso 1 calc 1 R . .
H33B H 0.3743 0.6074 0.5962 0.088 Uiso 1 calc 1 R . .
C34 C 0.5000 0.5219(6) 0.2500 0.085(3) Uani 1 d 2 S T P
H34A H 0.4839 0.5619 0.2731 0.102 Uiso 0.50 calc 1 R . .
H34B H 0.5161 0.5619 0.2269 0.102 Uiso 0.50 calc 1 R . .
Cl1 Cl 0.38411(10) 0.55829(14) 0.52023(8) 0.1033(7) Uani 1 d 1 . . .
Cl2 Cl 0.45024(11) 0.71324(16) 0.58386(14) 0.1527(12) Uani 1 d 1 . . .
Cl3 Cl 0.57382(12) 0.45583(19) 0.29021(8) 0.1282(9) Uani 1 d 1 . . .
I1 I 0.620090(16) 0.76250(2) 0.295246(11) 0.03928(11) Uani 1 d 1 . . .
O1 O 0.23467(16) 0.8062(2) 0.41092(11) 0.0411(7) Uani 1 d 1 . . .
O2 O 0.23593(16) 0.9747(2) 0.38383(11) 0.0430(8) Uani 1 d 1 . . .
P1 P 0.46489(6) 0.72190(7) 0.36579(4) 0.0308(2) Uani 1 d 1 . . .
P2 P 0.46693(6) 0.92795(7) 0.33233(4) 0.0294(2) Uani 1 d 1 . . .

loop_
_atom_site_aniso_label
_atom_site_aniso_U_11
_atom_site_aniso_U_22
_atom_site_aniso_U_33
_atom_site_aniso_U_23
_atom_site_aniso_U_13
_atom_site_aniso_U_12
Cu1 0.0418(3) 0.0311(3) 0.0384(3) -0.0018(2) 0.0245(2) -0.0006(2)
C1 0.035(2) 0.025(2) 0.032(2) 0.0012(17) 0.0159(19) 0.0050(17)
C2 0.028(2) 0.032(2) 0.028(2) 0.0016(16) 0.0095(18) 0.0015(17)
C3 0.035(2) 0.026(2) 0.034(2) 0.0018(17) 0.0142(19) 0.0050(17)
C4 0.033(2) 0.035(3) 0.027(2) -0.0031(17) 0.0073(18) 0.0094(19)
C5 0.029(2) 0.039(3) 0.0261(19) 0.0028(17) 0.0112(18) 0.0036(18)
C6 0.033(2) 0.030(2) 0.036(2) 0.0055(17) 0.0183(19) 0.0053(18)
C7 0.084(4) 0.045(3) 0.104(4) 0.014(3) 0.061(4) 0.037(3)
C8 0.062(3) 0.052(3) 0.071(3) 0.014(3) 0.045(3) 0.008(3)
C9 0.035(2) 0.022(2) 0.048(2) 0.0097(18) 0.023(2) 0.0045(17)
C10 0.048(3) 0.059(4) 0.048(3) 0.000(2) 0.021(3) 0.014(2)
C11 0.068(4) 0.066(4) 0.045(3) -0.002(3) 0.014(3) 0.009(3)
C12 0.042(3) 0.053(3) 0.057(3) 0.019(3) 0.006(3) -0.006(2)
C13 0.035(3) 0.066(4) 0.076(4) 0.021(3) 0.026(3) 0.012(2)
C14 0.042(3) 0.056(3) 0.060(3) 0.010(2) 0.028(3) 0.015(2)
C15 0.038(2) 0.026(2) 0.051(3) 0.0006(19) 0.030(2) 0.0043(18)
C16 0.052(3) 0.034(3) 0.064(3) 0.008(2) 0.027(3) -0.001(2)
C17 0.069(4) 0.038(3) 0.090(4) 0.020(3) 0.042(3) 0.002(3)
C18 0.067(4) 0.034(3) 0.112(5) 0.002(3) 0.056(4) -0.008(3)
C19 0.077(4) 0.060(4) 0.080(4) -0.016(3) 0.032(3) -0.034(3)
C20 0.073(4) 0.048(3) 0.057(3) 0.001(2) 0.029(3) -0.019(3)
C21 0.038(2) 0.024(2) 0.033(2) 0.0023(17) 0.0139(19) -0.0018(18)
C22 0.043(3) 0.055(3) 0.040(2) -0.008(2) 0.020(2) -0.004(2)
C23 0.060(3) 0.070(4) 0.042(3) -0.018(2) 0.025(3) -0.010(3)
C24 0.048(3) 0.050(3) 0.034(2) 0.001(2) 0.007(2) -0.009(2)
C25 0.032(2) 0.051(3) 0.051(3) -0.001(2) 0.010(2) 0.002(2)
C26 0.037(3) 0.041(3) 0.044(2) -0.009(2) 0.016(2) 0.000(2)
C27 0.044(3) 0.031(3) 0.038(2) 0.0063(18) 0.020(2) 0.0022(19)
C28 0.066(3) 0.044(3) 0.045(3) 0.006(2) 0.006(3) -0.003(3)
C29 0.076(4) 0.063(4) 0.054(3) 0.021(3) -0.005(3) -0.001(3)
C30 0.091(5) 0.058(4) 0.085(4) 0.037(3) 0.007(4) 0.006(4)
C31 0.139(7) 0.039(4) 0.111(6) 0.030(4) -0.023(5) -0.016(4)
C32 0.090(4) 0.038(3) 0.079(4) 0.017(3) -0.011(3) -0.009(3)
C33 0.058(3) 0.103(5) 0.076(4) 0.023(3) 0.045(3) 0.026(3)
C34 0.085(7) 0.073(7) 0.092(6) 0.000 0.031(5) 0.000
Cl1 0.0800(11) 0.0906(14) 0.1068(13) -0.0162(10) 0.0023(10) 0.0281(10)
Cl2 0.0790(13) 0.0984(17) 0.295(3) -0.0789(19) 0.0898(18) -0.0268(11)
Cl3 0.0919(14) 0.188(3) 0.0951(13) 0.0688(15) 0.0265(11) 0.0321(14)
I1 0.04071(18) 0.04149(19) 0.04152(17) 0.00629(12) 0.02252(14) 0.00944(13)
O1 0.0386(17) 0.0426(19) 0.0508(17) 0.0062(14) 0.0271(15) 0.0082(14)
O2 0.0440(18) 0.044(2) 0.0466(17) 0.0068(14) 0.0239(15) 0.0211(15)
P1 0.0353(6) 0.0243(6) 0.0416(6) 0.0039(4) 0.0247(5) 0.0057(4)
P2 0.0338(6) 0.0253(6) 0.0313(5) 0.0001(4) 0.0152(5) -0.0004(4)

loop_
_atom_type_symbol
_atom_type_description
_atom_type_scat_dispersion_real
_atom_type_scat_dispersion_imag
_atom_type_scat_source
C C 0.0033 0.0016 'International Tables Vol C Tables 4.2.6.8 and 6.1.1.4'
H H 0.0000 0.0000 'International Tables Vol C Tables 4.2.6.8 and 6.1.1.4'
Cu Cu 0.3201 1.2651 'International Tables Vol C Tables 4.2.6.8 and 6.1.1.4'
O O 0.0106 0.0060 'International Tables Vol C Tables 4.2.6.8 and 6.1.1.4'
P P 0.1023 0.0942 'International Tables Vol C Tables 4.2.6.8 and 6.1.1.4'
Cl Cl 0.1484 0.1585 'International Tables Vol C Tables 4.2.6.8 and 6.1.1.4'
I I -0.4742 1.8119 'International Tables Vol C Tables 4.2.6.8 and 6.1.1.4'

loop_
_geom_angle_atom_site_label_1
_geom_angle_atom_site_label_2
_geom_angle_atom_site_label_3
_geom_angle
_geom_angle_site_symmetry_1
_geom_angle_site_symmetry_3
I1 Cu1 Cu1 56.640(18) 2_655 2_655
I1 Cu1 Cu1 58.32(2) . 2_655
I1 Cu1 I1 111.43(2) . 2_655
P1 Cu1 Cu1 152.33(3) . 2_655
P1 Cu1 I1 108.99(4) . 2_655
P1 Cu1 I1 118.43(3) . .
P2 Cu1 Cu1 119.12(3) . 2_655
P2 Cu1 I1 107.50(3) . 2_655
P2 Cu1 I1 121.00(4) . .
P2 Cu1 P1 86.85(4) . .
C2 C1 P1 118.2(3) . .
C6 C1 C2 120.2(4) . .
C6 C1 P1 121.6(3) . .
C1 C2 C3 118.7(4) . .
C1 C2 P2 118.6(3) . .
C3 C2 P2 122.7(3) . .
C2 C3 H3 119.5 . .
C4 C3 C2 121.1(4) . .
C4 C3 H3 119.5 . .
C3 C4 C5 120.3(4) . .
O2 C4 C3 125.3(4) . .
O2 C4 C5 114.5(4) . .
C6 C5 C4 119.3(4) . .
O1 C5 C4 116.1(4) . .
O1 C5 C6 124.6(4) . .
C1 C6 H6 119.8 . .
C5 C6 C1 120.5(4) . .
C5 C6 H6 119.8 . .
H7A C7 H7B 109.5 . .
H7A C7 H7C 109.5 . .
H7B C7 H7C 109.5 . .
O2 C7 H7A 109.5 . .
O2 C7 H7B 109.5 . .
O2 C7 H7C 109.5 . .
H8A C8 H8B 109.5 . .
H8A C8 H8C 109.5 . .
H8B C8 H8C 109.5 . .
O1 C8 H8A 109.5 . .
O1 C8 H8B 109.5 . .
O1 C8 H8C 109.5 . .
C10 C9 P1 124.7(3) . .
C14 C9 C10 117.8(4) . .
C14 C9 P1 117.5(4) . .
C9 C10 H10 119.4 . .
C11 C10 C9 121.3(5) . .
C11 C10 H10 119.4 . .
C10 C11 H11 119.8 . .
C12 C11 C10 120.4(5) . .
C12 C11 H11 119.8 . .
C11 C12 H12 120.5 . .
C11 C12 C13 119.0(5) . .
C13 C12 H12 120.5 . .
C12 C13 H13 119.9 . .
C14 C13 C12 120.2(5) . .
C14 C13 H13 119.9 . .
C9 C14 H14 119.4 . .
C13 C14 C9 121.3(5) . .
C13 C14 H14 119.4 . .
C16 C15 P1 123.6(3) . .
C20 C15 C16 118.0(4) . .
C20 C15 P1 118.4(3) . .
C15 C16 H16 119.6 . .
C15 C16 C17 120.9(5) . .
C17 C16 H16 119.6 . .
C16 C17 H17 119.6 . .
C18 C17 C16 120.8(5) . .
C18 C17 H17 119.6 . .
C17 C18 H18 120.4 . .
C17 C18 C19 119.2(5) . .
C19 C18 H18 120.4 . .
C18 C19 H19 119.7 . .
C18 C19 C20 120.6(5) . .
C20 C19 H19 119.7 . .
C15 C20 C19 120.6(5) . .
C15 C20 H20 119.7 . .
C19 C20 H20 119.7 . .
C22 C21 P2 124.1(3) . .
C26 C21 C22 118.3(4) . .
C26 C21 P2 117.6(3) . .
C21 C22 H22 119.7 . .
C21 C22 C23 120.6(4) . .
C23 C22 H22 119.7 . .
C22 C23 H23 119.9 . .
C24 C23 C22 120.2(4) . .
C24 C23 H23 119.9 . .
C23 C24 H24 120.3 . .
C23 C24 C25 119.5(4) . .
C25 C24 H24 120.3 . .
C24 C25 H25 119.7 . .
C24 C25 C26 120.6(5) . .
C26 C25 H25 119.7 . .
C21 C26 H26 119.6 . .
C25 C26 C21 120.7(4) . .
C25 C26 H26 119.6 . .
C28 C27 P2 118.5(3) . .
C32 C27 C28 118.0(4) . .
C32 C27 P2 123.4(4) . .
C27 C28 H28 119.4 . .
C29 C28 C27 121.1(5) . .
C29 C28 H28 119.4 . .
C28 C29 H29 119.9 . .
C30 C29 C28 120.1(5) . .
C30 C29 H29 119.9 . .
C29 C30 H30 120.3 . .
C31 C30 C29 119.3(5) . .
C31 C30 H30 120.3 . .
C30 C31 H31 119.4 . .
C30 C31 C32 121.2(6) . .
C32 C31 H31 119.4 . .
C27 C32 C31 120.2(5) . .
C27 C32 H32 119.9 . .
C31 C32 H32 119.9 . .
H33A C33 H33B 108.1 . .
Cl1 C33 H33A 109.6 . .
Cl1 C33 H33B 109.6 . .
Cl1 C33 Cl2 110.4(3) . .
Cl2 C33 H33A 109.6 . .
Cl2 C33 H33B 109.6 . .
H34A C34 H34B 107.9 . .
Cl3 C34 H34A 109.3 2_655 .
Cl3 C34 H34A 109.3 . .
Cl3 C34 H34B 109.3 . .
Cl3 C34 H34B 109.3 2_655 .
Cl3 C34 Cl3 111.8(6) 2_655 .
Cu1 I1 Cu1 65.05(2) . 2_655
C5 O1 C8 117.6(3) . .
C4 O2 C7 116.4(4) . .
C1 P1 Cu1 101.02(13) . .
C9 P1 Cu1 114.47(14) . .
C9 P1 C1 104.19(18) . .
C15 P1 Cu1 127.49(14) . .
C15 P1 C1 103.29(19) . .
C15 P1 C9 103.54(19) . .
C2 P2 Cu1 101.03(14) . .
C21 P2 Cu1 114.47(14) . .
C21 P2 C2 104.13(18) . .
C21 P2 C27 103.80(19) . .
C27 P2 Cu1 127.03(14) . .
C27 P2 C2 103.62(19) . .

loop_
_geom_bond_atom_site_label_1
_geom_bond_atom_site_label_2
_geom_bond_distance
_geom_bond_site_symmetry_2
Cu1 Cu1 2.8317(10) 2_655
Cu1 I1 2.6578(6) 2_655
Cu1 I1 2.6086(6) .
Cu1 P1 2.2875(12) .
Cu1 P2 2.2805(12) .
C1 C2 1.403(6) .
C1 C6 1.397(6) .
C1 P1 1.824(4) .
C2 C3 1.403(5) .
C2 P2 1.825(4) .
C3 H3 0.9500 .
C3 C4 1.375(6) .
C4 C5 1.406(6) .
C4 O2 1.356(5) .
C5 C6 1.388(6) .
C5 O1 1.357(5) .
C6 H6 0.9500 .
C7 H7A 0.9800 .
C7 H7B 0.9800 .
C7 H7C 0.9800 .
C7 O2 1.419(6) .
C8 H8A 0.9800 .
C8 H8B 0.9800 .
C8 H8C 0.9800 .
C8 O1 1.421(6) .
C9 C10 1.376(6) .
C9 C14 1.375(6) .
C9 P1 1.823(4) .
C10 H10 0.9500 .
C10 C11 1.374(7) .
C11 H11 0.9500 .
C11 C12 1.369(8) .
C12 H12 0.9500 .
C12 C13 1.377(7) .
C13 H13 0.9500 .
C13 C14 1.374(7) .
C14 H14 0.9500 .
C15 C16 1.385(6) .
C15 C20 1.380(6) .
C15 P1 1.822(4) .
C16 H16 0.9500 .
C16 C17 1.386(7) .
C17 H17 0.9500 .
C17 C18 1.360(8) .
C18 H18 0.9500 .
C18 C19 1.371(8) .
C19 H19 0.9500 .
C19 C20 1.393(7) .
C20 H20 0.9500 .
C21 C22 1.385(6) .
C21 C26 1.381(6) .
C21 P2 1.822(4) .
C22 H22 0.9500 .
C22 C23 1.389(6) .
C23 H23 0.9500 .
C23 C24 1.371(7) .
C24 H24 0.9500 .
C24 C25 1.373(7) .
C25 H25 0.9500 .
C25 C26 1.380(6) .
C26 H26 0.9500 .
C27 C28 1.381(6) .
C27 C32 1.371(7) .
C27 P2 1.823(4) .
C28 H28 0.9500 .
C28 C29 1.380(7) .
C29 H29 0.9500 .
C29 C30 1.372(8) .
C30 H30 0.9500 .
C30 C31 1.343(8) .
C31 H31 0.9500 .
C31 C32 1.396(8) .
C32 H32 0.9500 .
C33 H33A 0.9900 .
C33 H33B 0.9900 .
C33 Cl1 1.715(6) .
C33 Cl2 1.721(7) .
C34 H34A 0.9900 .
C34 H34B 0.9900 .
C34 Cl3 1.717(6) 2_655
C34 Cl3 1.717(6) .
I1 Cu1 2.6578(6) 2_655
